data_7716587
loop_
_publ_author_name
'Ismael, Fouad'
'Fleming, Cassandra L.'
'Christopher, Timothy D.'
'S&#xf6;hnel, Tilo'
'Zhou, Yuchen'
'Krenske, Elizabeth H.'
'Gahan, Lawrence R.'
'Blackman, Allan G.'

_publ_section_title
;
 Co(III) complexes of the pentadentate NHC ligand PY4Im: carbene-induced
 <i>trans</i> influences and the non-disappearing <sup>13</sup>C NMR peak.
;
_journal_issue 30
_journal_name_full 'Dalton transactions (Cambridge, England : 2003)'
_journal_page_first 12688
_journal_page_last 12697
_journal_paper_doi 10.1039/d4dt01579g
_journal_volume 53
_journal_year 2024
_chemical_formula_moiety 'C26 H20 Co N6 O3, Cl O4, 2(H2 O)'
_chemical_formula_sum 'C26 H24 Cl Co N6 O9'
_chemical_formula_weight 658.89
_space_group_crystal_system triclinic
_space_group_IT_number 2
_space_group_name_Hall '-P 1'
_space_group_name_H-M_alt 'P -1'
_atom_sites_solution_hydrogens mixed
_atom_sites_solution_primary direct
_audit_creation_date 2024-06-17
_audit_creation_method
;
Olex2 1.5
(compiled 2024.01.12 svn.r2f8d729c for OlexSys, GUI svn.r6928)
;
_audit_update_record
;
2024-06-18 deposited with the CCDC.	2024-07-10 downloaded from the CCDC.
;
_cell_angle_alpha 98.3430(10)
_cell_angle_beta 110.8070(10)
_cell_angle_gamma 92.9920(10)
_cell_formula_units_Z 2
_cell_length_a 9.26770(10)
_cell_length_b 12.22350(10)
_cell_length_c 12.65450(10)
_cell_measurement_reflns_used 12457
_cell_measurement_temperature 104.5(9)
_cell_measurement_theta_max 72.1850
_cell_measurement_theta_min 3.6750
_cell_volume 1317.51(2)
_computing_cell_refinement 'CrysAlisPro 1.171.40.84a (Rigaku OD, 2020)'
_computing_data_collection 'CrysAlisPro 1.171.40.84a (Rigaku OD, 2020)'
_computing_data_reduction 'CrysAlisPro 1.171.40.84a (Rigaku OD, 2020)'
_computing_molecular_graphics 'Olex2 1.5 (Dolomanov et al., 2009)'
_computing_publication_material 'Olex2 1.5 (Dolomanov et al., 2009)'
_computing_structure_refinement 'SHELXL 2019/3 (Sheldrick, 2015)'
_computing_structure_solution 'SHELXS  (Sheldrick, 2008)'
_diffrn_ambient_environment N~2~
_diffrn_ambient_temperature 104.5(9)
_diffrn_detector 'Hybrid Pixel Array Detector'
_diffrn_detector_area_resol_mean 5.8140
_diffrn_detector_type 'Pilatus 200K'
_diffrn_measured_fraction_theta_full 0.994
_diffrn_measured_fraction_theta_max 0.994
_diffrn_measurement_details
;
List of Runs (angles in degrees, time in seconds):

  # Type    Start    End  Width  t~exp~   \w     \q     \k     \f   Frames
#--------------------------------------------------------------------------
  1  \w    -33.00  -6.00   0.50    0.40    --  -47.23  69.00 115.00   54
  2  \w    -44.00 -15.00   0.50    1.60    --  -90.25  45.00 120.00   58
  3  \w    -43.00 -12.00   0.50    1.60    --  -90.25  45.00  90.00   62
  4  \w    -67.00 -41.00   0.50    0.40    --  -47.23  69.00 115.00   52
  5  \w    -83.00 -16.00   0.50    1.60    --  -90.25  69.00 115.00  134
  6  \w    -70.00 -23.00   0.50    1.60    --  -90.25  61.00 150.00   94
  7  \w    -55.00 -23.00   0.50    0.40    --  -47.23 -69.00 -16.00   64
  8  \w    -23.00  35.00   0.50    0.40    --  -47.23  19.00 -90.00  116
  9  \w    -44.00 -12.00   0.50    1.60    --  -90.25  45.00 -30.00   64
 10  \w    -58.00 -27.00   0.50    1.60    --  -90.25  61.00 -60.00   62
 11  \w    -45.00 -19.00   0.50    1.60    --  -90.25  45.00-120.00   52
 12  \w    -47.00 -17.00   0.50    1.60    --  -90.25  61.00-180.00   60
 13  \w   -120.00 -63.00   0.50    0.40    --  -47.23 -69.00 -16.00  114
 14  \w     28.00  74.00   0.50    0.40    --   47.23  69.00 115.00   92
 15  \w     86.00 121.00   0.50    1.60    --   97.33  69.00 115.00   70
 16  \w    107.00 159.00   0.50    1.60    --   97.33 111.00  60.00  104
 17  \w    101.00 143.00   0.50    1.60    --   97.33 178.00 120.00   84
 18  \w     67.00  93.00   0.50    1.60    --   97.33 178.00 120.00   52
 19  \w    -32.00  27.00   0.50    0.40    --   47.23 -19.00   0.00  118
 20  \w    -17.00   9.00   0.50    0.40    --   47.23 -69.00 -16.00   52
 21  \w     30.00  55.00   0.50    1.60    --   97.33 -69.00 -16.00   50
 22  \w     65.00 108.00   0.50    1.60    --   97.33-111.00   0.00   86
 23  \w     55.00  98.00   0.50    1.60    --   97.33-111.00  60.00   86
 24  \w     80.00 106.00   0.50    1.60    --   97.33-111.00 120.00   52
 25  \w     74.00 108.00   0.50    1.60    --   97.33-111.00  90.00   68
 26  \w     25.00  69.00   0.50    1.60    --   97.33 -61.00 -60.00   88
 27  \w     50.00 109.00   0.50    1.60    --   97.33-111.00 -90.00  118
 28  \w     60.00 109.00   0.50    1.60    --   97.33-111.00-180.00   98
 29  \w     66.00 105.00   0.50    1.60    --   97.33 -95.00-180.00   78
 30  \w     51.00  82.00   0.50    1.60    --   97.33 -77.00-180.00   62
 31  \w     21.00  51.00   0.50    1.60    --   97.33 -45.00-180.00   60
 32  \w     22.00  47.00   0.50    1.60    --   97.33 -45.00-120.00   50
 33  \w     18.00  60.00   0.50    1.60    --   97.33 -95.00-180.00   84
 34  \w     19.00 104.00   0.50    1.60    --   97.33 -95.00 -90.00  170
 35  \w     20.00  50.00   0.50    1.60    --   97.33 -45.00 -30.00   60
 36  \w     21.00  50.00   0.50    1.60    --   97.33 -45.00   0.00   58
 37  \w     25.00  51.00   0.50    1.60    --   97.33-111.00  90.00   52
 38  \w     24.00  66.00   0.50    1.60    --   97.33-111.00 120.00   84
 39  \w     22.00  51.00   0.50    1.60    --   97.33 -45.00 150.00   58
 40  \w   -121.00 -32.00   0.50    0.40    --  -47.23 -57.00 150.00  178
 41  \w   -128.00 -83.00   0.50    1.60    --  -90.25 -69.00 -16.00   90
 42  \w   -126.00 -83.00   0.50    1.60    --  -90.25 -95.00  90.00   86
 43  \w   -173.00 -60.00   0.50    1.60    --  -90.25 -15.00 150.00  226
 44  \w   -118.00 -60.00   0.50    1.60    --  -90.25 -15.00-150.00  116
 45  \w   -171.00-145.00   0.50    1.60    --  -90.25 -15.00-150.00   52
;
_diffrn_measurement_device 'four-circle diffractometer'
_diffrn_measurement_device_type 'XtaLAB Synergy, Dualflex, Pilatus 200K'
_diffrn_measurement_method '\w scans'
_diffrn_orient_matrix_type 'CrysAlisPro convention (1999,Acta A55,543-557)'
_diffrn_orient_matrix_UB_11 -0.1374449000
_diffrn_orient_matrix_UB_12 0.0676228000
_diffrn_orient_matrix_UB_13 -0.0056434000
_diffrn_orient_matrix_UB_21 0.0479279000
_diffrn_orient_matrix_UB_22 0.0739311000
_diffrn_orient_matrix_UB_23 -0.0734589000
_diffrn_orient_matrix_UB_31 -0.1041006000
_diffrn_orient_matrix_UB_32 -0.0799624000
_diffrn_orient_matrix_UB_33 -0.1098664000
_diffrn_radiation_monochromator mirror
_diffrn_radiation_probe x-ray
_diffrn_radiation_type 'Cu K\a'
_diffrn_radiation_wavelength 1.54184
_diffrn_reflns_av_R_equivalents 0.0287
_diffrn_reflns_av_unetI/netI 0.0259
_diffrn_reflns_Laue_measured_fraction_full 0.994
_diffrn_reflns_Laue_measured_fraction_max 0.994
_diffrn_reflns_limit_h_max 11
_diffrn_reflns_limit_h_min -11
_diffrn_reflns_limit_k_max 14
_diffrn_reflns_limit_k_min -14
_diffrn_reflns_limit_l_max 15
_diffrn_reflns_limit_l_min -15
_diffrn_reflns_number 16035
_diffrn_reflns_point_group_measured_fraction_full 0.994
_diffrn_reflns_point_group_measured_fraction_max 0.994
_diffrn_reflns_theta_full 67.684
_diffrn_reflns_theta_max 67.729
_diffrn_reflns_theta_min 5.138
_diffrn_source 'micro-focus sealed X-ray tube'
_diffrn_source_type 'PhotonJet (Cu) X-ray Source'
_exptl_absorpt_coefficient_mu 6.644
_exptl_absorpt_correction_T_max 1.00000
_exptl_absorpt_correction_T_min 0.78951
_exptl_absorpt_correction_type multi-scan
_exptl_absorpt_process_details
;
CrysAlisPro 1.171.40.84a (Rigaku Oxford Diffraction, 2020)
Empirical absorption correction using spherical harmonics,
implemented in SCALE3 ABSPACK scaling algorithm.
;
_exptl_crystal_colour orange
_exptl_crystal_colour_primary orange
_exptl_crystal_density_diffrn 1.661
_exptl_crystal_description block
_exptl_crystal_F_000 676
_exptl_crystal_size_max 0.16
_exptl_crystal_size_mid 0.08
_exptl_crystal_size_min 0.08
_refine_diff_density_max 0.306
_refine_diff_density_min -0.329
_refine_diff_density_rms 0.048
_refine_ls_extinction_coef 0.00059(14)
_refine_ls_extinction_expression Fc^*^=kFc[1+0.001xFc^2^\l^3^/sin(2\q)]^-1/4^
_refine_ls_extinction_method 'SHELXL-2019/2 (Sheldrick 2019)'
_refine_ls_goodness_of_fit_ref 1.061
_refine_ls_hydrogen_treatment mixed
_refine_ls_matrix_type full
_refine_ls_number_parameters 405
_refine_ls_number_reflns 4733
_refine_ls_number_restraints 0
_refine_ls_restrained_S_all 1.061
_refine_ls_R_factor_all 0.0274
_refine_ls_R_factor_gt 0.0262
_refine_ls_shift/su_max 0.000
_refine_ls_shift/su_mean 0.000
_refine_ls_structure_factor_coef Fsqd
_refine_ls_weighting_details 'w=1/[\s^2^(Fo^2^)+(0.0369P)^2^+0.5289P] where P=(Fo^2^+2Fc^2^)/3'
_refine_ls_weighting_scheme calc
_refine_ls_wR_factor_gt 0.0685
_refine_ls_wR_factor_ref 0.0689
_reflns_Friedel_coverage 0.000
_reflns_number_gt 4561
_reflns_number_total 4733
_reflns_threshold_expression 'I > 2\s(I)'
_cod_data_source_file d4dt01579g2.cif
_cod_data_source_block fi-005
_cod_depositor_comments 'Adding full bibliography for 7716587--7716594.cif.'
_cod_database_code 7716587
_shelx_shelxl_version_number 2019/3
_chemical_oxdiff_formula 'C25 H20 Co N6 C O3'
_shelx_space_group_comment
;
The symmetry employed for this shelxl refinement is uniquely defined
by the following loop, which should always be used as a source of
symmetry information in preference to the above space-group names.
They are only intended as comments.
;
_shelx_estimated_absorpt_t_max 0.619
_shelx_estimated_absorpt_t_min 0.416
_olex2_refinement_description
;
1. Fixed Uiso
 At 1.2 times of:
  All C(H) groups
2.a Ternary CH refined with riding coordinates:
 C4(H4), C5(H5)
2.b Aromatic/amide H refined with riding coordinates:
 C10(H10), C20(H20), C2(H2), C9(H9), C22(H22), C8(H8), C24(H24), C23(H23),
 C7(H7), C25(H25), C18(H18), C3(H3), C17(H17), C19(H19), C14(H14), C15(H15),
 C13(H13), C12(H12)
;
_olex2_submission_special_instructions 'No special instructions were received'
_oxdiff_exptl_absorpt_empirical_details
;
Empirical correction (ABSPACK) includes:
- Absorption correction using spherical harmonics
- Frame scaling
;
_oxdiff_exptl_absorpt_empirical_full_max 5.095
_oxdiff_exptl_absorpt_empirical_full_min 0.447

loop_
_space_group_symop_operation_xyz
'x, y, z'
'-x, -y, -z'

loop_
_atom_site_label
_atom_site_type_symbol
_atom_site_fract_x
_atom_site_fract_y
_atom_site_fract_z
_atom_site_U_iso_or_equiv
_atom_site_adp_type
_atom_site_occupancy
_atom_site_site_symmetry_order
_atom_site_calc_flag
_atom_site_refinement_flags_posn
_atom_site_refinement_flags_adp
_atom_site_refinement_flags_occupancy
_atom_site_disorder_assembly
_atom_site_disorder_group
Co1 Co 0.13197(3) 0.28305(2) 0.24273(2) 0.01040(9) Uani 1 1 d . . . . .
Cl1 Cl 0.53432(4) 0.24105(3) -0.10800(3) 0.01614(10) Uani 1 1 d . . . . .
N1 N 0.35945(15) 0.12795(11) 0.24193(11) 0.0129(3) Uani 1 1 d . . . . .
O8 O 0.08369(18) 0.29412(13) -0.34993(13) 0.0309(3) Uani 1 1 d . . . . .
N4 N 0.24852(15) 0.42725(11) 0.32757(11) 0.0136(3) Uani 1 1 d . . . . .
C10 C -0.12934(18) 0.12061(14) 0.10749(13) 0.0147(3) Uani 1 1 d . . . . .
H10 H -0.178723 0.186682 0.098740 0.018 Uiso 1 1 calc R U . . .
C20 C -0.01751(19) 0.33550(13) 0.01177(14) 0.0152(3) Uani 1 1 d . . . . .
H20 H -0.110176 0.305181 0.017829 0.018 Uiso 1 1 calc R U . . .
C2 C 0.49966(19) 0.12536(14) 0.22436(14) 0.0164(3) Uani 1 1 d . . . . .
H2 H 0.555016 0.062529 0.220838 0.020 Uiso 1 1 calc R U . . .
O3 O 0.60790(15) 0.31233(11) 0.00212(10) 0.0255(3) Uani 1 1 d . . . . .
O4 O 0.64971(14) 0.21769(12) -0.15812(11) 0.0268(3) Uani 1 1 d . . . . .
O2 O 0.41485(16) 0.29431(12) -0.18237(11) 0.0322(3) Uani 1 1 d . . . . .
O1 O 0.46861(16) 0.13762(11) -0.09336(12) 0.0325(3) Uani 1 1 d . . . . .
C1 C 0.31630(18) 0.23057(13) 0.24275(13) 0.0134(3) Uani 1 1 d . . . . .
O5 O 0.12019(13) 0.24211(9) 0.37792(9) 0.0145(2) Uani 1 1 d . . . . .
O6 O -0.05761(12) 0.32402(9) 0.26353(9) 0.0141(2) Uani 1 1 d . . . . .
N5 N 0.02565(15) 0.13062(11) 0.16668(11) 0.0125(3) Uani 1 1 d . . . . .
C26 C -0.01725(18) 0.27816(13) 0.35690(14) 0.0144(3) Uani 1 1 d . . . . .
O7 O -0.09439(14) 0.27188(10) 0.41749(10) 0.0203(3) Uani 1 1 d . . . . .
C9 C -0.21972(19) 0.01978(14) 0.05912(14) 0.0173(3) Uani 1 1 d . . . . .
H9 H -0.328656 0.016987 0.019838 0.021 Uiso 1 1 calc R U . . .
C6 C 0.09432(18) 0.03521(14) 0.17868(13) 0.0136(3) Uani 1 1 d . . . . .
C22 C 0.45003(19) 0.57224(14) 0.35643(15) 0.0178(4) Uani 1 1 d . . . . .
H22 H 0.530493 0.601034 0.334656 0.021 Uiso 1 1 calc R U . . .
C21 C 0.36433(18) 0.47122(13) 0.29942(14) 0.0140(3) Uani 1 1 d . . . . .
C8 C -0.1490(2) -0.07725(15) 0.06879(14) 0.0188(4) Uani 1 1 d . . . . .
H8 H -0.207631 -0.147946 0.035374 0.023 Uiso 1 1 calc R U . . .
C24 C 0.2989(2) 0.58643(15) 0.47518(15) 0.0190(4) Uani 1 1 d . . . . .
H24 H 0.273781 0.625104 0.535953 0.023 Uiso 1 1 calc R U . . .
C23 C 0.4170(2) 0.63124(14) 0.44608(15) 0.0197(4) Uani 1 1 d . . . . .
H23 H 0.474380 0.700894 0.486544 0.024 Uiso 1 1 calc R U . . .
C7 C 0.0101(2) -0.06810(14) 0.12876(14) 0.0171(3) Uani 1 1 d . . . . .
H7 H 0.061751 -0.133312 0.135637 0.021 Uiso 1 1 calc R U . . .
C25 C 0.21805(19) 0.48482(14) 0.41483(14) 0.0161(3) Uani 1 1 d . . . . .
H25 H 0.137724 0.454376 0.435752 0.019 Uiso 1 1 calc R U . . .
N2 N 0.42643(15) 0.29264(11) 0.22550(11) 0.0136(3) Uani 1 1 d . . . . .
N3 N 0.11730(15) 0.34237(11) 0.10160(11) 0.0131(3) Uani 1 1 d . . . . .
C16 C 0.24762(19) 0.39133(13) 0.09369(14) 0.0146(3) Uani 1 1 d . . . . .
C11 C 0.28140(19) 0.03781(14) 0.38008(14) 0.0154(3) Uani 1 1 d . . . . .
C4 C 0.26448(18) 0.03611(14) 0.25436(14) 0.0146(3) Uani 1 1 d . . . . .
H4 H 0.300743 -0.034561 0.227622 0.018 Uiso 1 1 calc R U . . .
C5 C 0.39335(18) 0.40417(13) 0.20042(14) 0.0146(3) Uani 1 1 d . . . . .
H5 H 0.482444 0.442082 0.187601 0.017 Uiso 1 1 calc R U . . .
C18 C 0.1074(2) 0.41722(15) -0.09820(15) 0.0217(4) Uani 1 1 d . . . . .
H18 H 0.104304 0.440498 -0.167330 0.026 Uiso 1 1 calc R U . . .
C3 C 0.54158(19) 0.22929(14) 0.21332(14) 0.0165(3) Uani 1 1 d . . . . .
H3 H 0.631451 0.254051 0.199954 0.020 Uiso 1 1 calc R U . . .
C17 C 0.2460(2) 0.42903(14) -0.00445(15) 0.0188(4) Uani 1 1 d . . . . .
H17 H 0.338691 0.462666 -0.007737 0.023 Uiso 1 1 calc R U . . .
C19 C -0.0260(2) 0.37101(14) -0.08915(15) 0.0196(4) Uani 1 1 d . . . . .
H19 H -0.122704 0.363648 -0.151537 0.024 Uiso 1 1 calc R U . . .
C14 C 0.3002(2) 0.05439(16) 0.60052(15) 0.0229(4) Uani 1 1 d . . . . .
H14 H 0.305316 0.065575 0.677711 0.027 Uiso 1 1 calc R U . . .
C15 C 0.3942(2) 0.12149(15) 0.56726(15) 0.0210(4) Uani 1 1 d . . . . .
H15 H 0.468928 0.175799 0.624642 0.025 Uiso 1 1 calc R U . . .
C13 C 0.1982(2) -0.02955(17) 0.51913(16) 0.0267(4) Uani 1 1 d . . . . .
H13 H 0.135596 -0.079885 0.539927 0.032 Uiso 1 1 calc R U . . .
N6 N 0.38649(16) 0.11472(12) 0.45873(12) 0.0177(3) Uani 1 1 d . . . . .
C12 C 0.1892(2) -0.03872(16) 0.40662(16) 0.0241(4) Uani 1 1 d . . . . .
H12 H 0.121343 -0.096167 0.348727 0.029 Uiso 1 1 calc R U . . .
O9 O -0.25282(17) 0.48929(14) 0.29104(14) 0.0307(3) Uani 1 1 d . . . . .
H8A H 0.158(4) 0.250(3) -0.338(3) 0.071(10) Uiso 1 1 d . . . . .
H9A H -0.198(4) 0.550(3) 0.318(3) 0.061(9) Uiso 1 1 d . . . . .
H8B H 0.032(4) 0.280(3) -0.425(3) 0.069(10) Uiso 1 1 d . . . . .
H9B H -0.195(3) 0.439(3) 0.283(2) 0.054(8) Uiso 1 1 d . . . . .

loop_
_atom_site_aniso_label
_atom_site_aniso_U_11
_atom_site_aniso_U_22
_atom_site_aniso_U_33
_atom_site_aniso_U_23
_atom_site_aniso_U_13
_atom_site_aniso_U_12
Co1 0.01018(14) 0.00972(14) 0.01124(14) 0.00110(10) 0.00425(10) 0.00027(9)
Cl1 0.01561(19) 0.0164(2) 0.01500(19) 0.00330(15) 0.00375(14) 0.00151(14)
N1 0.0125(6) 0.0123(7) 0.0136(6) 0.0023(5) 0.0044(5) 0.0019(5)
O8 0.0301(8) 0.0316(8) 0.0243(8) -0.0007(6) 0.0038(6) 0.0053(6)
N4 0.0120(6) 0.0136(7) 0.0145(7) 0.0016(5) 0.0043(5) 0.0012(5)
C10 0.0142(8) 0.0166(8) 0.0130(8) 0.0023(7) 0.0050(6) 0.0015(6)
C20 0.0178(8) 0.0098(8) 0.0165(8) -0.0004(6) 0.0057(7) 0.0006(6)
C2 0.0132(8) 0.0183(9) 0.0186(8) 0.0031(7) 0.0065(6) 0.0058(6)
O3 0.0299(7) 0.0250(7) 0.0169(6) -0.0031(5) 0.0062(5) -0.0022(5)
O4 0.0192(6) 0.0331(8) 0.0263(7) -0.0034(6) 0.0097(5) 0.0021(5)
O2 0.0316(7) 0.0412(9) 0.0251(7) 0.0140(6) 0.0068(6) 0.0198(6)
O1 0.0323(8) 0.0242(7) 0.0373(8) 0.0081(6) 0.0091(6) -0.0083(6)
C1 0.0154(8) 0.0121(8) 0.0109(7) -0.0001(6) 0.0038(6) -0.0002(6)
O5 0.0143(5) 0.0158(6) 0.0141(6) 0.0037(5) 0.0057(4) 0.0026(4)
O6 0.0131(5) 0.0143(6) 0.0148(6) 0.0024(5) 0.0052(4) 0.0019(4)
N5 0.0134(6) 0.0135(7) 0.0107(6) 0.0023(5) 0.0047(5) 0.0012(5)
C26 0.0154(8) 0.0106(8) 0.0160(8) 0.0000(6) 0.0057(6) -0.0012(6)
O7 0.0196(6) 0.0245(7) 0.0206(6) 0.0040(5) 0.0120(5) 0.0021(5)
C9 0.0148(8) 0.0191(9) 0.0157(8) 0.0014(7) 0.0041(6) -0.0024(6)
C6 0.0160(8) 0.0139(8) 0.0111(7) 0.0013(6) 0.0056(6) 0.0016(6)
C22 0.0172(8) 0.0143(8) 0.0221(9) 0.0032(7) 0.0079(7) 0.0001(6)
C21 0.0127(7) 0.0124(8) 0.0165(8) 0.0031(6) 0.0045(6) 0.0020(6)
C8 0.0207(9) 0.0146(9) 0.0169(8) -0.0020(7) 0.0045(7) -0.0048(7)
C24 0.0210(9) 0.0167(9) 0.0182(8) -0.0014(7) 0.0076(7) 0.0016(7)
C23 0.0212(9) 0.0125(8) 0.0216(9) -0.0020(7) 0.0057(7) -0.0018(7)
C7 0.0214(9) 0.0120(8) 0.0167(8) 0.0005(7) 0.0066(7) 0.0007(6)
C25 0.0154(8) 0.0162(8) 0.0162(8) 0.0003(7) 0.0063(6) 0.0016(6)
N2 0.0127(6) 0.0115(7) 0.0169(7) 0.0011(5) 0.0064(5) 0.0008(5)
N3 0.0155(7) 0.0108(7) 0.0128(6) 0.0001(5) 0.0058(5) 0.0016(5)
C16 0.0184(8) 0.0094(8) 0.0181(8) 0.0007(6) 0.0098(7) 0.0019(6)
C11 0.0157(8) 0.0135(8) 0.0161(8) 0.0040(7) 0.0039(6) 0.0049(6)
C4 0.0142(8) 0.0120(8) 0.0168(8) 0.0025(6) 0.0046(6) 0.0009(6)
C5 0.0147(8) 0.0117(8) 0.0190(8) 0.0029(7) 0.0082(7) 0.0001(6)
C18 0.0346(10) 0.0175(9) 0.0157(8) 0.0040(7) 0.0119(8) 0.0044(7)
C3 0.0123(8) 0.0196(9) 0.0185(8) 0.0019(7) 0.0071(6) 0.0032(6)
C17 0.0250(9) 0.0145(8) 0.0217(9) 0.0033(7) 0.0142(7) 0.0026(7)
C19 0.0271(9) 0.0141(9) 0.0146(8) 0.0012(7) 0.0044(7) 0.0023(7)
C14 0.0295(10) 0.0239(10) 0.0165(8) 0.0087(7) 0.0073(7) 0.0078(8)
C15 0.0245(9) 0.0172(9) 0.0164(8) 0.0015(7) 0.0022(7) 0.0023(7)
C13 0.0289(10) 0.0273(10) 0.0247(10) 0.0106(8) 0.0091(8) -0.0011(8)
N6 0.0173(7) 0.0165(7) 0.0168(7) 0.0036(6) 0.0032(6) 0.0019(6)
C12 0.0257(9) 0.0216(10) 0.0207(9) 0.0052(8) 0.0037(7) -0.0042(7)
O9 0.0255(7) 0.0213(8) 0.0533(10) 0.0102(7) 0.0222(7) 0.0067(6)

loop_
_atom_type_symbol
_atom_type_description
_atom_type_scat_dispersion_real
_atom_type_scat_dispersion_imag
_atom_type_scat_source
C C 0.0181 0.0091 'International Tables Vol C Tables 4.2.6.8 and 6.1.1.4'
H H 0.0000 0.0000 'International Tables Vol C Tables 4.2.6.8 and 6.1.1.4'
Cl Cl 0.3639 0.7018 'International Tables Vol C Tables 4.2.6.8 and 6.1.1.4'
Co Co -2.3653 3.6143 'International Tables Vol C Tables 4.2.6.8 and 6.1.1.4'
N N 0.0311 0.0180 'International Tables Vol C Tables 4.2.6.8 and 6.1.1.4'
O O 0.0492 0.0322 'International Tables Vol C Tables 4.2.6.8 and 6.1.1.4'

loop_
_geom_angle_atom_site_label_1
_geom_angle_atom_site_label_2
_geom_angle_atom_site_label_3
_geom_angle
_geom_angle_site_symmetry_1
_geom_angle_site_symmetry_3
_geom_angle_publ_flag
N4 Co1 N5 175.23(5) . . ?
N4 Co1 N3 86.09(6) . . ?
C1 Co1 N4 89.34(6) . . ?
C1 Co1 O5 101.57(6) . . ?
C1 Co1 O6 170.34(6) . . ?
C1 Co1 N5 87.84(6) . . ?
C1 Co1 N3 87.66(6) . . ?
O5 Co1 N4 91.54(5) . . ?
O5 Co1 O6 68.93(5) . . ?
O5 Co1 N5 85.26(5) . . ?
O5 Co1 N3 170.45(5) . . ?
O6 Co1 N4 92.63(5) . . ?
O6 Co1 N5 89.52(5) . . ?
O6 Co1 N3 101.91(5) . . ?
N3 Co1 N5 97.64(5) . . ?
O3 Cl1 O4 109.05(8) . . ?
O2 Cl1 O3 110.10(8) . . ?
O2 Cl1 O4 109.68(8) . . ?
O2 Cl1 O1 109.76(9) . . ?
O1 Cl1 O3 109.65(8) . . ?
O1 Cl1 O4 108.57(9) . . ?
C2 N1 C4 127.99(14) . . ?
C1 N1 C2 110.19(14) . . ?
C1 N1 C4 121.80(14) . . ?
H8A O8 H8B 105(3) . . ?
C21 N4 Co1 120.01(11) . . ?
C25 N4 Co1 121.97(11) . . ?
C25 N4 C21 118.02(14) . . ?
N5 C10 H10 118.2 . . ?
N5 C10 C9 123.66(16) . . ?
C9 C10 H10 118.2 . . ?
N3 C20 H20 118.8 . . ?
N3 C20 C19 122.40(16) . . ?
C19 C20 H20 118.8 . . ?
N1 C2 H2 126.6 . . ?
C3 C2 N1 106.84(14) . . ?
C3 C2 H2 126.6 . . ?
N1 C1 Co1 130.75(12) . . ?
N1 C1 N2 106.04(14) . . ?
N2 C1 Co1 122.53(12) . . ?
C26 O5 Co1 91.56(9) . . ?
C26 O6 Co1 88.89(9) . . ?
C10 N5 Co1 117.47(11) . . ?
C10 N5 C6 117.38(14) . . ?
C6 N5 Co1 124.85(11) . . ?
O5 C26 Co1 54.02(7) . . ?
O5 C26 O6 110.49(13) . . ?
O6 C26 Co1 56.56(8) . . ?
O7 C26 Co1 177.74(13) . . ?
O7 C26 O5 124.28(15) . . ?
O7 C26 O6 125.20(15) . . ?
C10 C9 H9 120.5 . . ?
C10 C9 C8 118.91(16) . . ?
C8 C9 H9 120.5 . . ?
N5 C6 C7 121.38(15) . . ?
N5 C6 C4 121.78(14) . . ?
C7 C6 C4 116.71(14) . . ?
C21 C22 H22 120.4 . . ?
C21 C22 C23 119.15(16) . . ?
C23 C22 H22 120.4 . . ?
N4 C21 C22 122.33(15) . . ?
N4 C21 C5 116.11(14) . . ?
C22 C21 C5 121.55(15) . . ?
C9 C8 H8 121.0 . . ?
C9 C8 C7 117.99(15) . . ?
C7 C8 H8 121.0 . . ?
C23 C24 H24 120.4 . . ?
C25 C24 H24 120.4 . . ?
C25 C24 C23 119.23(16) . . ?
C22 C23 H23 120.7 . . ?
C24 C23 C22 118.66(16) . . ?
C24 C23 H23 120.7 . . ?
C6 C7 C8 120.63(16) . . ?
C6 C7 H7 119.7 . . ?
C8 C7 H7 119.7 . . ?
N4 C25 C24 122.61(16) . . ?
N4 C25 H25 118.7 . . ?
C24 C25 H25 118.7 . . ?
C1 N2 C5 117.26(13) . . ?
C1 N2 C3 110.97(14) . . ?
C3 N2 C5 130.49(14) . . ?
C20 N3 Co1 122.47(11) . . ?
C20 N3 C16 117.98(14) . . ?
C16 N3 Co1 119.54(11) . . ?
N3 C16 C5 115.60(14) . . ?
N3 C16 C17 122.11(15) . . ?
C17 C16 C5 122.27(15) . . ?
N6 C11 C4 116.75(14) . . ?
N6 C11 C12 123.26(16) . . ?
C12 C11 C4 119.99(15) . . ?
N1 C4 C6 110.90(13) . . ?
N1 C4 C11 112.27(13) . . ?
N1 C4 H4 107.7 . . ?
C6 C4 C11 110.43(13) . . ?
C6 C4 H4 107.7 . . ?
C11 C4 H4 107.7 . . ?
C21 C5 C16 108.91(13) . . ?
C21 C5 H5 110.2 . . ?
N2 C5 C21 109.26(13) . . ?
N2 C5 C16 107.90(13) . . ?
N2 C5 H5 110.2 . . ?
C16 C5 H5 110.2 . . ?
C17 C18 H18 120.6 . . ?
C19 C18 H18 120.6 . . ?
C19 C18 C17 118.79(16) . . ?
C2 C3 N2 105.96(14) . . ?
C2 C3 H3 127.0 . . ?
N2 C3 H3 127.0 . . ?
C16 C17 C18 119.26(16) . . ?
C16 C17 H17 120.4 . . ?
C18 C17 H17 120.4 . . ?
C20 C19 H19 120.3 . . ?
C18 C19 C20 119.36(16) . . ?
C18 C19 H19 120.3 . . ?
C15 C14 H14 120.8 . . ?
C15 C14 C13 118.49(17) . . ?
C13 C14 H14 120.8 . . ?
C14 C15 H15 118.1 . . ?
N6 C15 C14 123.86(17) . . ?
N6 C15 H15 118.1 . . ?
C14 C13 H13 120.7 . . ?
C14 C13 C12 118.54(17) . . ?
C12 C13 H13 120.7 . . ?
C11 N6 C15 116.94(15) . . ?
C11 C12 H12 120.7 . . ?
C13 C12 C11 118.63(17) . . ?
C13 C12 H12 120.7 . . ?
H9A O9 H9B 109(3) . . ?

loop_
_geom_bond_atom_site_label_1
_geom_bond_atom_site_label_2
_geom_bond_distance
_geom_bond_site_symmetry_2
_geom_bond_publ_flag
Co1 N4 1.9633(14) . ?
Co1 C1 1.8557(17) . ?
Co1 O5 1.8880(11) . ?
Co1 O6 1.9465(11) . ?
Co1 N5 1.9958(14) . ?
Co1 N3 1.9868(14) . ?
Cl1 O3 1.4410(13) . ?
Cl1 O4 1.4453(13) . ?
Cl1 O2 1.4312(13) . ?
Cl1 O1 1.4392(13) . ?
N1 C2 1.395(2) . ?
N1 C1 1.336(2) . ?
N1 C4 1.451(2) . ?
O8 H8A 0.88(4) . ?
O8 H8B 0.88(4) . ?
N4 C21 1.355(2) . ?
N4 C25 1.346(2) . ?
C10 H10 0.9500 . ?
C10 N5 1.353(2) . ?
C10 C9 1.380(2) . ?
C20 H20 0.9500 . ?
C20 N3 1.346(2) . ?
C20 C19 1.385(2) . ?
C2 H2 0.9500 . ?
C2 C3 1.350(2) . ?
C1 N2 1.338(2) . ?
O5 C26 1.319(2) . ?
O6 C26 1.323(2) . ?
N5 C6 1.359(2) . ?
C26 O7 1.227(2) . ?
C9 H9 0.9500 . ?
C9 C8 1.385(3) . ?
C6 C7 1.385(2) . ?
C6 C4 1.525(2) . ?
C22 H22 0.9500 . ?
C22 C21 1.381(2) . ?
C22 C23 1.390(3) . ?
C21 C5 1.509(2) . ?
C8 H8 0.9500 . ?
C8 C7 1.388(2) . ?
C24 H24 0.9500 . ?
C24 C23 1.384(2) . ?
C24 C25 1.382(2) . ?
C23 H23 0.9500 . ?
C7 H7 0.9500 . ?
C25 H25 0.9500 . ?
N2 C5 1.467(2) . ?
N2 C3 1.390(2) . ?
N3 C16 1.362(2) . ?
C16 C5 1.514(2) . ?
C16 C17 1.381(2) . ?
C11 C4 1.539(2) . ?
C11 N6 1.329(2) . ?
C11 C12 1.389(2) . ?
C4 H4 1.0000 . ?
C5 H5 1.0000 . ?
C18 H18 0.9500 . ?
C18 C17 1.388(3) . ?
C18 C19 1.381(3) . ?
C3 H3 0.9500 . ?
C17 H17 0.9500 . ?
C19 H19 0.9500 . ?
C14 H14 0.9500 . ?
C14 C15 1.377(3) . ?
C14 C13 1.381(3) . ?
C15 H15 0.9500 . ?
C15 N6 1.340(2) . ?
C13 H13 0.9500 . ?
C13 C12 1.384(3) . ?
C12 H12 0.9500 . ?
O9 H9A 0.83(3) . ?
O9 H9B 0.85(3) . ?

loop_
_geom_torsion_atom_site_label_1
_geom_torsion_atom_site_label_2
_geom_torsion_atom_site_label_3
_geom_torsion_atom_site_label_4
_geom_torsion
_geom_torsion_site_symmetry_1
_geom_torsion_site_symmetry_2
_geom_torsion_site_symmetry_3
_geom_torsion_site_symmetry_4
_geom_torsion_publ_flag
Co1 N4 C21 C22 -179.90(12) . . . . ?
Co1 N4 C21 C5 0.99(18) . . . . ?
Co1 N4 C25 C24 -179.91(13) . . . . ?
Co1 C1 N2 C5 -3.0(2) . . . . ?
Co1 C1 N2 C3 -171.43(11) . . . . ?
Co1 O5 C26 O6 -3.34(12) . . . . ?
Co1 O5 C26 O7 178.17(15) . . . . ?
Co1 O6 C26 O5 3.24(12) . . . . ?
Co1 O6 C26 O7 -178.29(16) . . . . ?
Co1 N5 C6 C7 175.87(12) . . . . ?
Co1 N5 C6 C4 0.3(2) . . . . ?
Co1 N3 C16 C5 -4.72(18) . . . . ?
Co1 N3 C16 C17 176.69(12) . . . . ?
N1 C2 C3 N2 0.52(18) . . . . ?
N1 C1 N2 C5 168.54(13) . . . . ?
N1 C1 N2 C3 0.06(18) . . . . ?
N4 Co1 C1 N1 150.33(15) . . . . ?
N4 Co1 C1 N2 -40.48(13) . . . . ?
N4 Co1 O5 C26 94.51(9) . . . . ?
N4 C21 C5 N2 -57.11(18) . . . . ?
N4 C21 C5 C16 60.53(18) . . . . ?
C10 N5 C6 C7 2.3(2) . . . . ?
C10 N5 C6 C4 -173.29(14) . . . . ?
C10 C9 C8 C7 1.0(2) . . . . ?
C20 N3 C16 C5 175.76(14) . . . . ?
C20 N3 C16 C17 -2.8(2) . . . . ?
C2 N1 C1 Co1 170.80(12) . . . . ?
C2 N1 C1 N2 0.27(17) . . . . ?
C2 N1 C4 C6 -132.46(16) . . . . ?
C2 N1 C4 C11 103.48(18) . . . . ?
C1 Co1 O5 C26 -175.85(10) . . . . ?
C1 N1 C2 C3 -0.51(18) . . . . ?
C1 N1 C4 C6 45.3(2) . . . . ?
C1 N1 C4 C11 -78.71(18) . . . . ?
C1 N2 C5 C21 59.84(18) . . . . ?
C1 N2 C5 C16 -58.43(18) . . . . ?
C1 N2 C3 C2 -0.38(18) . . . . ?
O5 Co1 C1 N1 58.90(16) . . . . ?
O5 Co1 C1 N2 -131.92(13) . . . . ?
O6 Co1 O5 C26 2.28(8) . . . . ?
N5 Co1 C1 N1 -25.81(15) . . . . ?
N5 Co1 C1 N2 143.37(13) . . . . ?
N5 Co1 O5 C26 -89.04(9) . . . . ?
N5 C10 C9 C8 -1.5(3) . . . . ?
N5 C6 C7 C8 -2.7(2) . . . . ?
N5 C6 C4 N1 -40.5(2) . . . . ?
N5 C6 C4 C11 84.56(18) . . . . ?
C9 C10 N5 Co1 -174.25(13) . . . . ?
C9 C10 N5 C6 -0.2(2) . . . . ?
C9 C8 C7 C6 1.0(2) . . . . ?
C22 C21 C5 N2 123.77(16) . . . . ?
C22 C21 C5 C16 -118.59(16) . . . . ?
C21 N4 C25 C24 0.6(2) . . . . ?
C21 C22 C23 C24 0.0(2) . . . . ?
C23 C22 C21 N4 0.1(2) . . . . ?
C23 C22 C21 C5 179.16(15) . . . . ?
C23 C24 C25 N4 -0.5(3) . . . . ?
C7 C6 C4 N1 143.66(15) . . . . ?
C7 C6 C4 C11 -91.23(18) . . . . ?
C25 N4 C21 C22 -0.4(2) . . . . ?
C25 N4 C21 C5 -179.51(14) . . . . ?
C25 C24 C23 C22 0.2(3) . . . . ?
N3 Co1 C1 N1 -123.56(15) . . . . ?
N3 Co1 C1 N2 45.62(13) . . . . ?
N3 C20 C19 C18 -1.3(3) . . . . ?
N3 C16 C5 C21 -57.79(18) . . . . ?
N3 C16 C5 N2 60.71(17) . . . . ?
N3 C16 C17 C18 0.2(3) . . . . ?
C4 N1 C2 C3 177.50(15) . . . . ?
C4 N1 C1 Co1 -7.4(2) . . . . ?
C4 N1 C1 N2 -177.89(13) . . . . ?
C4 C6 C7 C8 173.07(15) . . . . ?
C4 C11 N6 C15 175.53(15) . . . . ?
C4 C11 C12 C13 -174.91(16) . . . . ?
C5 N2 C3 C2 -166.88(16) . . . . ?
C5 C16 C17 C18 -178.29(16) . . . . ?
C3 N2 C5 C21 -134.36(17) . . . . ?
C3 N2 C5 C16 107.37(18) . . . . ?
C17 C16 C5 C21 120.80(17) . . . . ?
C17 C16 C5 N2 -120.70(16) . . . . ?
C17 C18 C19 C20 -1.5(3) . . . . ?
C19 C20 N3 Co1 -176.15(12) . . . . ?
C19 C20 N3 C16 3.4(2) . . . . ?
C19 C18 C17 C16 1.9(3) . . . . ?
C14 C15 N6 C11 -0.2(3) . . . . ?
C14 C13 C12 C11 -0.9(3) . . . . ?
C15 C14 C13 C12 -3.4(3) . . . . ?
C13 C14 C15 N6 4.2(3) . . . . ?
N6 C11 C4 N1 -5.3(2) . . . . ?
N6 C11 C4 C6 -129.62(15) . . . . ?
N6 C11 C12 C13 5.1(3) . . . . ?
C12 C11 C4 N1 174.72(15) . . . . ?
C12 C11 C4 C6 50.4(2) . . . . ?
C12 C11 N6 C15 -4.5(2) . . . . ?
